data_7014034
loop_
_publ_author_name
'Mundwiler, Stefan'
'K\"undig, Monika'
'Ortner, Kirstin'
'Alberto, Roger'

_publ_section_title
;
 A new [2 + 1] mixed ligand concept based on [99(m)Tc(OH2)3(CO)3]+: a
 basic study.
;
_journal_issue 9
_journal_name_full 'Dalton transactions (Cambridge, England : 2003)'
_journal_page_first 1320
_journal_page_last 1328
_journal_paper_doi 10.1039/b400220b
_journal_year 2004
_chemical_formula_moiety 'C13 H8 N3 O7 Re'
_chemical_formula_sum 'C13 H8 N3 O7 Re'
_chemical_formula_weight 504.42
_chemical_name_common '[Re(CO)3(2,5-dipic)(im)]'
_chemical_name_systematic Rhenium(I)-(pyridine-2.5-dicarboxylicacid)(imidazole)(CO)3
_space_group_IT_number 2
_symmetry_cell_setting triclinic
_symmetry_space_group_name_Hall '-P 1'
_symmetry_space_group_name_H-M 'P -1'
_atom_sites_solution_hydrogens geom
_atom_sites_solution_primary Patterson
_atom_sites_solution_secondary difmap
_audit_creation_method SHELXL-97
_cell_angle_alpha 95.120(12)
_cell_angle_beta 94.378(12)
_cell_angle_gamma 106.362(11)
_cell_formula_units_Z 2
_cell_length_a 7.5005(8)
_cell_length_b 8.6008(9)
_cell_length_c 12.6462(13)
_cell_measurement_reflns_used 120
_cell_measurement_temperature 183(2)
_cell_volume 775.24(15)
_computing_cell_refinement 'IPDS (Stoe, 1999)'
_computing_data_collection 'IPDS (Stoe, 1999)'
_computing_data_reduction 'XRed (Stoe, 1999)'
_computing_molecular_graphics 'Zortep (Zsolnai, 1994), Platon (Spek, 1993)'
_computing_publication_material 'SHELXL-97 (Sheldrick, 1997)'
_computing_structure_refinement 'SHELXL-97 (Sheldrick, 1997)'
_computing_structure_solution 'SHELXS-97 (Sheldrick, 1990)'
_diffrn_ambient_temperature 183(2)
_diffrn_measured_fraction_theta_full 0.908
_diffrn_measured_fraction_theta_max 0.908
_diffrn_measurement_device_type 'Stoe IPDS'
_diffrn_measurement_method '/f oscillation scan'
_diffrn_radiation_monochromator graphite
_diffrn_radiation_source 'fine-focus sealed tube'
_diffrn_radiation_type MoK\a
_diffrn_radiation_wavelength 0.71073
_diffrn_reflns_av_R_equivalents 0.0681
_diffrn_reflns_av_sigmaI/netI 0.1102
_diffrn_reflns_limit_h_max 10
_diffrn_reflns_limit_h_min -10
_diffrn_reflns_limit_k_max 12
_diffrn_reflns_limit_k_min -12
_diffrn_reflns_limit_l_max 18
_diffrn_reflns_limit_l_min 0
_diffrn_reflns_number 11003
_diffrn_reflns_theta_full 30.39
_diffrn_reflns_theta_max 30.39
_diffrn_reflns_theta_min 2.81
_diffrn_standards_decay_% 0
_diffrn_standards_interval_count image
_diffrn_standards_interval_time 6.8
_diffrn_standards_number 50-200
_exptl_absorpt_coefficient_mu 7.879
_exptl_absorpt_correction_T_max 0.6941
_exptl_absorpt_correction_T_min 0.3654
_exptl_absorpt_correction_type numerical
_exptl_crystal_colour yellow
_exptl_crystal_density_diffrn 2.161
_exptl_crystal_density_method 'not measured'
_exptl_crystal_description column
_exptl_crystal_F_000 476
_exptl_crystal_size_max 0.16
_exptl_crystal_size_mid 0.08
_exptl_crystal_size_min 0.05
_refine_diff_density_max 1.556
_refine_diff_density_min -1.287
_refine_diff_density_rms 0.207
_refine_ls_extinction_method none
_refine_ls_goodness_of_fit_ref 0.821
_refine_ls_hydrogen_treatment mixed
_refine_ls_matrix_type full
_refine_ls_number_parameters 221
_refine_ls_number_reflns 4253
_refine_ls_number_restraints 0
_refine_ls_restrained_S_all 0.821
_refine_ls_R_factor_all 0.0614
_refine_ls_R_factor_gt 0.0345
_refine_ls_shift/su_max 0.002
_refine_ls_shift/su_mean 0.000
_refine_ls_structure_factor_coef Fsqd
_refine_ls_weighting_details 'calc w=1/[\s^2^(Fo^2^)+(0.0233P)^2^] where P=(Fo^2^+2Fc^2^)/3'
_refine_ls_weighting_scheme calc
_refine_ls_wR_factor_gt 0.0640
_refine_ls_wR_factor_ref 0.0683
_reflns_number_gt 2852
_reflns_number_total 4253
_reflns_threshold_expression >2sigma(I)
_cod_data_source_file b400220b.txt
_cod_data_source_block compound11
_cod_original_cell_volume 775.24(14)
_cod_original_sg_symbol_H-M P-1
_cod_database_code 7014034

loop_
_symmetry_equiv_pos_as_xyz
'x, y, z'
'-x, -y, -z'

loop_
_atom_site_label
_atom_site_type_symbol
_atom_site_fract_x
_atom_site_fract_y
_atom_site_fract_z
_atom_site_U_iso_or_equiv
_atom_site_adp_type
_atom_site_occupancy
_atom_site_symmetry_multiplicity
_atom_site_calc_flag
_atom_site_refinement_flags
_atom_site_disorder_assembly
_atom_site_disorder_group
Re Re 0.61909(5) 0.84975(4) 0.80731(2) 0.02355(8) Uani 1 1 d . . .
O1 O 0.7835(6) 1.0011(5) 0.6988(3) 0.0229(9) Uani 1 1 d . . .
O2 O 0.8076(6) 1.0395(5) 0.5262(3) 0.0251(9) Uani 1 1 d . . .
O3 O 0.0717(7) 0.3079(5) 0.5787(3) 0.0281(10) Uani 1 1 d . . .
H3A H -0.028(13) 0.218(11) 0.564(6) 0.06(3) Uiso 1 1 d . . .
O4 O 0.0649(7) 0.3200(5) 0.4013(3) 0.0315(11) Uani 1 1 d . . .
N1 N 0.4923(7) 0.7346(6) 0.6477(4) 0.0187(11) Uani 1 1 d . . .
N2 N 0.4381(8) 1.0080(6) 0.7856(4) 0.0244(12) Uani 1 1 d . . .
N3 N 0.1848(8) 1.0881(7) 0.7600(4) 0.0302(12) Uani 1 1 d . . .
H3B H 0.0690 1.0851 0.7396 0.036 Uiso 1 1 calc R . .
C1 C 0.7328(8) 0.9645(7) 0.5977(4) 0.0207(12) Uani 1 1 d . . .
C2 C 0.5662(8) 0.8157(6) 0.5656(4) 0.0156(11) Uani 1 1 d . . .
C3 C 0.4990(8) 0.7609(7) 0.4591(4) 0.0207(12) Uani 1 1 d . . .
H3 H 0.5534 0.8196 0.4037 0.025 Uiso 1 1 calc R . .
C4 C 0.3521(9) 0.6202(7) 0.4353(4) 0.0212(13) Uani 1 1 d . . .
H4 H 0.3021 0.5822 0.3633 0.025 Uiso 1 1 calc R . .
C5 C 0.2780(8) 0.5346(7) 0.5177(4) 0.0189(12) Uani 1 1 d . . .
C6 C 0.3510(9) 0.5982(7) 0.6226(4) 0.0203(13) Uani 1 1 d . . .
H6 H 0.2975 0.5415 0.6790 0.024 Uiso 1 1 calc R . .
C7 C 0.1262(8) 0.3759(7) 0.4926(4) 0.0176(12) Uani 1 1 d . . .
C8 C 0.2580(9) 0.9632(8) 0.7476(4) 0.0271(14) Uani 1 1 d . . .
H8 H 0.1903 0.8564 0.7158 0.032 Uiso 1 1 calc R . .
C9 C 0.3224(11) 1.2217(8) 0.8102(5) 0.0356(16) Uani 1 1 d . . .
H9 H 0.3117 1.3276 0.8301 0.043 Uiso 1 1 calc R . .
C10 C 0.4784(10) 1.1699(8) 0.8255(5) 0.0300(15) Uani 1 1 d . . .
H10 H 0.5967 1.2358 0.8588 0.036 Uiso 1 1 calc R . .
C11 C 0.7464(10) 0.9810(9) 0.9373(5) 0.0298(16) Uani 1 1 d . . .
O11 O 0.8227(7) 1.0591(6) 1.0156(3) 0.0390(12) Uani 1 1 d . . .
C12 C 0.7771(12) 0.7106(9) 0.8224(5) 0.0387(19) Uani 1 1 d . . .
O12 O 0.8694(9) 0.6216(7) 0.8361(4) 0.0548(16) Uani 1 1 d . . .
C13 C 0.4545(11) 0.7106(9) 0.8873(5) 0.0322(17) Uani 1 1 d . . .
O13 O 0.3509(9) 0.6194(6) 0.9335(4) 0.0489(14) Uani 1 1 d . . .

loop_
_atom_site_aniso_label
_atom_site_aniso_U_11
_atom_site_aniso_U_22
_atom_site_aniso_U_33
_atom_site_aniso_U_23
_atom_site_aniso_U_13
_atom_site_aniso_U_12
Re 0.02341(14) 0.02282(12) 0.01986(11) -0.00104(7) -0.00049(8) 0.00118(10)
O1 0.015(2) 0.022(2) 0.026(2) -0.0027(17) -0.0001(17) -0.003(2)
O2 0.019(2) 0.020(2) 0.028(2) 0.0053(17) 0.0042(17) -0.008(2)
O3 0.027(3) 0.019(2) 0.028(2) 0.0028(17) 0.0016(18) -0.010(2)
O4 0.029(3) 0.027(2) 0.026(2) -0.0027(19) -0.0017(19) -0.008(2)
N1 0.017(3) 0.019(3) 0.018(2) 0.0033(19) 0.0018(19) 0.001(2)
N2 0.021(3) 0.026(3) 0.020(2) -0.001(2) 0.001(2) -0.002(3)
N3 0.026(3) 0.037(3) 0.027(3) 0.006(2) 0.000(2) 0.008(3)
C1 0.019(3) 0.018(3) 0.025(3) 0.002(2) 0.003(2) 0.005(3)
C2 0.016(3) 0.014(3) 0.019(2) 0.002(2) 0.002(2) 0.007(3)
C3 0.019(3) 0.022(3) 0.022(3) 0.005(2) 0.005(2) 0.005(3)
C4 0.021(4) 0.018(3) 0.020(3) -0.002(2) -0.004(2) 0.003(3)
C5 0.015(3) 0.013(3) 0.025(3) -0.001(2) 0.002(2) -0.002(3)
C6 0.020(4) 0.018(3) 0.023(3) 0.005(2) 0.005(2) 0.003(3)
C7 0.012(3) 0.015(3) 0.023(3) -0.005(2) -0.001(2) 0.003(3)
C8 0.027(4) 0.028(3) 0.024(3) 0.001(2) 0.000(3) 0.004(3)
C9 0.047(5) 0.026(3) 0.034(3) 0.001(3) 0.004(3) 0.011(4)
C10 0.031(4) 0.026(3) 0.028(3) 0.000(3) -0.003(3) 0.002(3)
C11 0.028(4) 0.034(4) 0.025(3) 0.002(3) 0.001(3) 0.006(4)
O11 0.039(3) 0.044(3) 0.023(2) -0.009(2) -0.005(2) 0.001(3)
C12 0.047(5) 0.035(4) 0.021(3) -0.004(3) 0.005(3) -0.006(4)
O12 0.071(5) 0.057(4) 0.048(3) 0.005(3) 0.001(3) 0.041(4)
C13 0.036(5) 0.029(4) 0.024(3) -0.003(3) -0.003(3) 0.001(4)
O13 0.058(4) 0.037(3) 0.040(3) 0.004(2) 0.014(3) -0.009(3)

loop_
_atom_type_symbol
_atom_type_description
_atom_type_scat_dispersion_real
_atom_type_scat_dispersion_imag
_atom_type_scat_source
C C 0.0033 0.0016 'International Tables Vol C Tables 4.2.6.8 and 6.1.1.4'
H H 0.0000 0.0000 'International Tables Vol C Tables 4.2.6.8 and 6.1.1.4'
N N 0.0061 0.0033 'International Tables Vol C Tables 4.2.6.8 and 6.1.1.4'
O O 0.0106 0.0060 'International Tables Vol C Tables 4.2.6.8 and 6.1.1.4'
Re Re -1.0185 7.2310 'International Tables Vol C Tables 4.2.6.8 and 6.1.1.4'

loop_
_geom_angle_atom_site_label_1
_geom_angle_atom_site_label_2
_geom_angle_atom_site_label_3
_geom_angle
_geom_angle_site_symmetry_1
_geom_angle_site_symmetry_3
_geom_angle_publ_flag
C13 Re C12 86.8(3) . . ?
C13 Re C11 90.0(3) . . ?
C12 Re C11 89.5(3) . . ?
C13 Re O1 173.2(2) . . ?
C12 Re O1 96.0(3) . . ?
C11 Re O1 96.3(2) . . ?
C13 Re N1 98.2(2) . . ?
C12 Re N1 94.4(2) . . ?
C11 Re N1 171.1(3) . . ?
O1 Re N1 75.38(17) . . ?
C13 Re N2 94.0(3) . . ?
C12 Re N2 178.5(3) . . ?
C11 Re N2 91.7(2) . . ?
O1 Re N2 83.03(18) . . ?
N1 Re N2 84.32(17) . . ?
C1 O1 Re 117.8(4) . . ?
C6 N1 C2 117.6(5) . . ?
C6 N1 Re 127.4(4) . . ?
C2 N1 Re 115.0(4) . . ?
C8 N2 C10 105.3(5) . . ?
C8 N2 Re 127.5(4) . . ?
C10 N2 Re 126.3(4) . . ?
C8 N3 C9 108.1(5) . . ?
O2 C1 O1 125.9(6) . . ?
O2 C1 C2 118.1(5) . . ?
O1 C1 C2 116.0(5) . . ?
N1 C2 C3 122.4(5) . . ?
N1 C2 C1 115.6(5) . . ?
C3 C2 C1 122.0(5) . . ?
C4 C3 C2 119.0(5) . . ?
C3 C4 C5 119.3(5) . . ?
C4 C5 C6 118.4(5) . . ?
C4 C5 C7 119.9(5) . . ?
C6 C5 C7 121.6(5) . . ?
N1 C6 C5 123.3(5) . . ?
O4 C7 O3 125.6(6) . . ?
O4 C7 C5 121.4(5) . . ?
O3 C7 C5 113.0(5) . . ?
N2 C8 N3 111.2(6) . . ?
C10 C9 N3 105.4(5) . . ?
C9 C10 N2 109.9(6) . . ?
O11 C11 Re 179.7(6) . . ?
O12 C12 Re 176.5(6) . . ?
O13 C13 Re 177.3(6) . . ?

loop_
_geom_bond_atom_site_label_1
_geom_bond_atom_site_label_2
_geom_bond_distance
_geom_bond_site_symmetry_2
_geom_bond_publ_flag
Re C13 1.885(8) . ?
Re C12 1.918(9) . ?
Re C11 1.927(7) . ?
Re O1 2.185(4) . ?
Re N1 2.186(5) . ?
Re N2 2.196(5) . ?
O1 C1 1.290(7) . ?
O2 C1 1.235(7) . ?
O3 C7 1.319(7) . ?
O4 C7 1.213(6) . ?
N1 C6 1.335(8) . ?
N1 C2 1.367(7) . ?
N2 C8 1.333(8) . ?
N2 C10 1.378(8) . ?
N3 C8 1.340(8) . ?
N3 C9 1.375(9) . ?
C1 C2 1.514(8) . ?
C2 C3 1.393(7) . ?
C3 C4 1.379(8) . ?
C4 C5 1.390(8) . ?
C5 C6 1.396(8) . ?
C5 C7 1.501(8) . ?
C9 C10 1.371(9) . ?
C11 O11 1.156(7) . ?
C12 O12 1.183(9) . ?
C13 O13 1.170(9) . ?

loop_
_geom_hbond_atom_site_label_D
_geom_hbond_atom_site_label_H
_geom_hbond_atom_site_label_A
_geom_hbond_distance_DH
_geom_hbond_distance_HA
_geom_hbond_distance_DA
_geom_hbond_angle_DHA
_geom_hbond_site_symmetry_A
O3 H3A O2 0.91(9) 1.68(9) 2.578(6) 172(8) 1_445
N3 H3B O1 0.88 2.07 2.914(7) 161.7 1_455

loop_
_geom_torsion_atom_site_label_1
_geom_torsion_atom_site_label_2
_geom_torsion_atom_site_label_3
_geom_torsion_atom_site_label_4
_geom_torsion
_geom_torsion_site_symmetry_1
_geom_torsion_site_symmetry_2
_geom_torsion_site_symmetry_3
_geom_torsion_site_symmetry_4
_geom_torsion_publ_flag
C13 Re O1 C1 -18(2) . . . . ?
C12 Re O1 C1 96.1(4) . . . . ?
C11 Re O1 C1 -173.8(4) . . . . ?
N1 Re O1 C1 3.1(4) . . . . ?
N2 Re O1 C1 -82.8(4) . . . . ?
C13 Re N1 C6 -5.1(5) . . . . ?
C12 Re N1 C6 82.3(5) . . . . ?
C11 Re N1 C6 -162.2(15) . . . . ?
O1 Re N1 C6 177.4(5) . . . . ?
N2 Re N1 C6 -98.3(5) . . . . ?
C13 Re N1 C2 173.5(4) . . . . ?
C12 Re N1 C2 -99.1(4) . . . . ?
C11 Re N1 C2 16.5(19) . . . . ?
O1 Re N1 C2 -4.0(3) . . . . ?
N2 Re N1 C2 80.3(4) . . . . ?
C13 Re N2 C8 -52.8(5) . . . . ?
C12 Re N2 C8 71(12) . . . . ?
C11 Re N2 C8 -142.9(5) . . . . ?
O1 Re N2 C8 121.0(5) . . . . ?
N1 Re N2 C8 45.1(5) . . . . ?
C13 Re N2 C10 115.0(5) . . . . ?
C12 Re N2 C10 -121(12) . . . . ?
C11 Re N2 C10 24.9(5) . . . . ?
O1 Re N2 C10 -71.2(5) . . . . ?
N1 Re N2 C10 -147.1(5) . . . . ?
Re O1 C1 O2 178.3(4) . . . . ?
Re O1 C1 C2 -1.8(6) . . . . ?
C6 N1 C2 C3 0.2(7) . . . . ?
Re N1 C2 C3 -178.6(4) . . . . ?
C6 N1 C2 C1 -176.8(5) . . . . ?
Re N1 C2 C1 4.4(5) . . . . ?
O2 C1 C2 N1 178.1(5) . . . . ?
O1 C1 C2 N1 -1.8(7) . . . . ?
O2 C1 C2 C3 1.1(7) . . . . ?
O1 C1 C2 C3 -178.8(5) . . . . ?
N1 C2 C3 C4 0.2(8) . . . . ?
C1 C2 C3 C4 177.1(5) . . . . ?
C2 C3 C4 C5 -1.5(8) . . . . ?
C3 C4 C5 C6 2.4(8) . . . . ?
C3 C4 C5 C7 -176.2(5) . . . . ?
C2 N1 C6 C5 0.7(8) . . . . ?
Re N1 C6 C5 179.3(4) . . . . ?
C4 C5 C6 N1 -2.1(8) . . . . ?
C7 C5 C6 N1 176.5(5) . . . . ?
C4 C5 C7 O4 -0.4(8) . . . . ?
C6 C5 C7 O4 -179.0(5) . . . . ?
C4 C5 C7 O3 179.2(5) . . . . ?
C6 C5 C7 O3 0.6(7) . . . . ?
C10 N2 C8 N3 1.0(7) . . . . ?
Re N2 C8 N3 170.8(4) . . . . ?
C9 N3 C8 N2 -1.0(7) . . . . ?
C8 N3 C9 C10 0.5(7) . . . . ?
N3 C9 C10 N2 0.1(7) . . . . ?
C8 N2 C10 C9 -0.6(7) . . . . ?
Re N2 C10 C9 -170.6(4) . . . . ?
C13 Re C11 O11 40(100) . . . . ?
C12 Re C11 O11 -47(100) . . . . ?
O1 Re C11 O11 -143(100) . . . . ?
N1 Re C11 O11 -163(100) . . . . ?
N2 Re C11 O11 134(100) . . . . ?
C13 Re C12 O12 -18(11) . . . . ?
C11 Re C12 O12 72(11) . . . . ?
O1 Re C12 O12 169(11) . . . . ?
N1 Re C12 O12 -116(11) . . . . ?
N2 Re C12 O12 -141(10) . . . . ?
C12 Re C13 O13 -69(14) . . . . ?
C11 Re C13 O13 -158(14) . . . . ?
O1 Re C13 O13 46(15) . . . . ?
N1 Re C13 O13 25(14) . . . . ?
N2 Re C13 O13 110(14) . . . . ?
